data_9016141
loop_
_publ_author_name
'Pekov, I. V.'
'Zelenski, M. E.'
'Zubkova, N. V.'
'Ksenofontov, D. A.'
'Kabalov, Y. K.'
'Chukanov, N. V.'
'Yapaskurt, V. O.'
'Zadov, A. E.'
'Pushcharovsky, D. Y.'

_publ_section_title
;
 Krasheninnikovite, KNa2CaMg(SO4)3F, a new mineral from
 the Tolbachik volcano, Kamchatka, Russia
;
_journal_name_full 'American Mineralogist'
_journal_page_first 1788
_journal_page_last 1795
_journal_paper_doi 10.2138/am.2012.4104
_journal_volume 97
_journal_year 2012
_chemical_compound_source 'Tolbachik volcano, Kamchatka, Russia'
_chemical_formula_sum 'Ca3 F3 K2.44 Mg3 Na6.56 O36 S9'
_chemical_name_mineral Krasheninnikovite
_space_group_IT_number 193
_symmetry_space_group_name_Hall '-P 6c 2'
_symmetry_space_group_name_H-M 'P 63/m c m'
_cell_angle_alpha 90
_cell_angle_beta 90
_cell_angle_gamma 120
_cell_formula_units_Z 2
_cell_length_a 16.6682
_cell_length_b 16.6682
_cell_length_c 6.9007
_cell_volume 1660.356
_database_code_amcsd 0019472
_exptl_crystal_density_diffrn 2.722
_cod_original_formula_sum 'Mg3 Ca3 Na6.56 K2.44 S9 F3 O36'
_cod_database_code 9016141

loop_
_space_group_symop_operation_xyz
x,y,z
-x,-x+y,z
x,x-y,-z
-x+y,-x,1/2-z
x-y,x,1/2+z
-y,-x,1/2+z
y,x,1/2-z
y,-x+y,-z
-y,x-y,z
x-y,-y,z
-x+y,y,-z
x,y,1/2-z
-x,-y,1/2+z
x,x-y,1/2+z
-x,-x+y,1/2-z
x-y,x,-z
-x+y,-x,z
y,x,z
-y,-x,-z
-y,x-y,1/2-z
y,-x+y,1/2+z
-x+y,y,1/2+z
x-y,-y,1/2-z
-x,-y,-z

loop_
_atom_site_label
_atom_site_fract_x
_atom_site_fract_y
_atom_site_fract_z
_atom_site_occupancy
_atom_site_U_iso_or_equiv
Mg 0.50000 0.00000 0.00000 1.00000 0.00900
Ca 0.00000 0.23710 0.25000 1.00000 0.01200
Na1 0.70380 0.11580 0.25000 1.00000 0.02500
K1 0.00000 0.00000 0.00000 1.00000 0.02700
K2 0.66667 0.33333 0.00000 0.72000 0.05300
Na2 0.66667 0.33333 0.00000 0.28000 0.05300
S1 0.81170 0.00000 0.25000 1.00000 0.01300
S2 0.53710 0.68430 0.25000 1.00000 0.01500
F 0.55770 0.00000 0.25000 1.00000 0.01900
O1 0.47060 0.71390 0.25000 1.00000 0.01400
O2 0.52370 0.62630 0.42340 1.00000 0.05200
O3 0.62710 0.76320 0.25000 1.00000 0.05200
O4 0.82300 -0.07890 0.25000 1.00000 0.02200
O5 0.75590 0.00000 0.08600 1.00000 0.02500

loop_
_cod_changelog_entry_id
_cod_changelog_entry_author
_cod_changelog_entry_date
_cod_changelog_entry_text
1
;cod-tools version 3.10.1
Id: cif_fix_AMCSD_atom_labels 10224 2024-08-07 11:09:31Z saulius
;
2024-08-07T19:40:17+03:00
;Changed the following '_atom_site_label' values:
the first duplicated label 'K'  converted to 'K1'
duplicated label 'K' at index 4 converted to 'K2'
the first duplicated label 'Na'  converted to 'Na1'
duplicated label 'Na' at index 5 converted to 'Na2'
;

loop_
_cod_related_entry_id
_cod_related_entry_database
_cod_related_entry_code
1 AMCSD 0019472
